data_7224384
loop_
_publ_author_name
'Li, Lei'
'Tong, Jian'
'Guo, Fang'
'Mart\'i-Rujas, Javier'

_publ_section_title
;
 Crystal engineering of a hybrid metal--organic host framework and its
 single-crystal-to-single-crystal guest exchange using second sphere
 coordination
;
_journal_issue 13
_journal_name_full CrystEngComm
_journal_page_first 2284
_journal_paper_doi 10.1039/C5CE02093J
_journal_volume 18
_journal_year 2016
_chemical_formula_sum 'C53 H68 Br10 Cd N8 O'
_chemical_formula_weight 1744.65
_space_group_crystal_system monoclinic
_space_group_IT_number 11
_space_group_name_Hall '-P 2yb'
_space_group_name_H-M_alt 'P 1 21/m 1'
_symmetry_space_group_name_Hall '-P 2yb'
_symmetry_space_group_name_H-M 'P 1 21/m 1'
_atom_sites_solution_hydrogens geom
_audit_creation_method SHELXL-2014/7
_audit_update_record
;
2016-02-18 deposited with the CCDC.
2016-02-24 downloaded from the CCDC.
;
_cell_angle_alpha 90
_cell_angle_beta 94.128(6)
_cell_angle_gamma 90
_cell_formula_units_Z 2
_cell_length_a 9.6221(9)
_cell_length_b 24.191(3)
_cell_length_c 13.9910(14)
_cell_measurement_reflns_used 5176
_cell_measurement_temperature 100(2)
_cell_measurement_theta_max 65.07
_cell_measurement_theta_min 3.66
_cell_volume 3248.2(6)
_computing_structure_refinement 'SHELXL-2014/7 (Sheldrick, 2014)'
_diffrn_ambient_temperature 100(2)
_diffrn_measured_fraction_theta_full 0.962
_diffrn_measured_fraction_theta_max 0.962
_diffrn_measurement_device_type 'Bruker APEX-II CCD'
_diffrn_radiation_type CuK\a
_diffrn_radiation_wavelength 1.54178
_diffrn_reflns_av_R_equivalents 0.0595
_diffrn_reflns_av_unetI/netI 0.0716
_diffrn_reflns_Laue_measured_fraction_full 0.962
_diffrn_reflns_Laue_measured_fraction_max 0.962
_diffrn_reflns_limit_h_max 11
_diffrn_reflns_limit_h_min -10
_diffrn_reflns_limit_k_max 26
_diffrn_reflns_limit_k_min -27
_diffrn_reflns_limit_l_max 16
_diffrn_reflns_limit_l_min -14
_diffrn_reflns_number 17743
_diffrn_reflns_point_group_measured_fraction_full 0.962
_diffrn_reflns_point_group_measured_fraction_max 0.962
_diffrn_reflns_theta_full 65.810
_diffrn_reflns_theta_max 65.810
_diffrn_reflns_theta_min 3.167
_diffrn_source 'Sealed tube'
_exptl_absorpt_coefficient_mu 10.221
_exptl_crystal_colour colorless
_exptl_crystal_density_diffrn 1.784
_exptl_crystal_description micro-plate
_exptl_crystal_F_000 1696
_exptl_crystal_size_max 0.060
_exptl_crystal_size_mid 0.050
_exptl_crystal_size_min 0.040
_refine_diff_density_max 2.726
_refine_diff_density_min -1.935
_refine_diff_density_rms 0.205
_refine_ls_extinction_method none
_refine_ls_goodness_of_fit_ref 1.055
_refine_ls_hydrogen_treatment constr
_refine_ls_matrix_type full
_refine_ls_number_parameters 344
_refine_ls_number_reflns 5576
_refine_ls_number_restraints 3
_refine_ls_restrained_S_all 1.055
_refine_ls_R_factor_all 0.0901
_refine_ls_R_factor_gt 0.0608
_refine_ls_shift/su_max 0.001
_refine_ls_shift/su_mean 0.000
_refine_ls_structure_factor_coef Fsqd
_refine_ls_weighting_details 'w=1/[\s^2^(Fo^2^)+(0.0979P)^2^+21.0139P] where P=(Fo^2^+2Fc^2^)/3'
_refine_ls_weighting_scheme calc
_refine_ls_wR_factor_gt 0.1706
_refine_ls_wR_factor_ref 0.1855
_reflns_Friedel_coverage 0.000
_reflns_number_gt 4144
_reflns_number_total 5576
_reflns_threshold_expression 'I > 2\s(I)'
_cod_data_source_file c5ce02093j2.cif
_cod_data_source_block 1G1
_cod_depositor_comments 'Adding full bibliography for 7224384--7224385.cif.'
_cod_original_cell_volume 3248.3(6)
_cod_database_code 7224384
_shelx_shelxl_version_number 2014/7
_shelx_space_group_comment
;
The symmetry employed for this shelxl refinement is uniquely defined
by the following loop, which should always be used as a source of
symmetry information in preference to the above space-group names.
They are only intended as comments.
;
_shelx_estimated_absorpt_t_min 0.579
_shelx_estimated_absorpt_t_max 0.685

loop_
_space_group_symop_operation_xyz
'x, y, z'
'-x, y+1/2, -z'
'-x, -y, -z'
'x, -y-1/2, z'

loop_
_atom_site_label
_atom_site_type_symbol
_atom_site_fract_x
_atom_site_fract_y
_atom_site_fract_z
_atom_site_U_iso_or_equiv
_atom_site_adp_type
_atom_site_occupancy
_atom_site_site_symmetry_order
_atom_site_calc_flag
_atom_site_refinement_flags_posn
_atom_site_refinement_flags_adp
_atom_site_refinement_flags_occupancy
C2S C 0.143(4) 0.7500 0.687(3) 0.099(15) Uiso 0.5 2 d DS . P
Cd1 Cd 0.99464(7) 0.7500 0.23848(6) 0.0231(2) Uani 1 2 d S T P
Br4 Br 0.71765(11) 0.7500 0.24152(9) 0.0244(3) Uani 1 2 d S T P
Br5 Br 0.99383(7) 0.62962(3) 0.23848(6) 0.0256(2) Uani 1 1 d . . .
Br2 Br 1.27166(11) 0.7500 0.23677(9) 0.0239(3) Uani 1 2 d S T P
Br3 Br 0.97206(13) 0.7500 0.03896(9) 0.0303(3) Uani 1 2 d S T P
Br6 Br 0.49931(7) 0.59643(4) 0.24003(6) 0.0276(2) Uani 1 1 d . . .
Br1 Br 1.01793(13) 0.7500 0.43863(9) 0.0312(3) Uani 1 2 d S T P
Br7 Br 0.51466(15) 0.7500 0.48798(12) 0.0443(4) Uani 1 2 d S T P
Br8 Br 0.46256(16) 0.7500 0.99073(12) 0.0478(4) Uani 1 2 d S T P
N1 N 0.7013(7) 0.6551(3) 1.0789(5) 0.0347(17) Uani 1 1 d . . .
H1A H 0.6474 0.6846 1.0595 0.052 Uiso 1 1 calc R U .
H1B H 0.7861 0.6674 1.1030 0.052 Uiso 1 1 calc R U .
H1C H 0.6593 0.6361 1.1250 0.052 Uiso 1 1 calc R U .
C1 C 0.7191(8) 0.6188(3) 0.9971(6) 0.0262(18) Uani 1 1 d . . .
C3 C 0.7546(8) 0.5524(3) 0.8387(6) 0.0268(18) Uani 1 1 d . . .
C2 C 0.6077(9) 0.6063(5) 0.9357(7) 0.050(3) Uani 1 1 d . . .
H2 H 0.5184 0.6209 0.9462 0.059 Uiso 1 1 calc R U .
C4 C 0.8641(8) 0.5634(4) 0.9035(7) 0.040(2) Uani 1 1 d . . .
H4 H 0.9531 0.5481 0.8941 0.048 Uiso 1 1 calc R U .
C5 C 0.8475(9) 0.5967(4) 0.9831(8) 0.043(2) Uani 1 1 d . . .
H5 H 0.9246 0.6040 1.0275 0.052 Uiso 1 1 calc R U .
C6 C 0.6244(9) 0.5718(5) 0.8566(7) 0.050(3) Uani 1 1 d . . .
H6 H 0.5457 0.5618 0.8154 0.060 Uiso 1 1 calc R U .
C7 C 0.7734(9) 0.5207(4) 0.7476(6) 0.033(2) Uani 1 1 d . . .
H7A H 0.7005 0.4919 0.7398 0.039 Uiso 1 1 calc R U .
H7B H 0.8650 0.5019 0.7535 0.039 Uiso 1 1 calc R U .
C8 C 0.7658(9) 0.5571(3) 0.6575(6) 0.0293(19) Uani 1 1 d . . .
C12 C 0.7073(10) 0.5678(4) 0.4867(7) 0.036(2) Uani 1 1 d . . .
H12 H 0.6715 0.5525 0.4274 0.043 Uiso 1 1 calc R U .
C13 C 0.7530(10) 0.6220(4) 0.4927(6) 0.036(2) Uani 1 1 d . . .
C11 C 0.7152(9) 0.5363(4) 0.5695(6) 0.033(2) Uani 1 1 d . . .
H11 H 0.6847 0.4990 0.5659 0.040 Uiso 1 1 calc R U .
C10 C 0.8033(10) 0.6449(4) 0.5789(7) 0.040(2) Uani 1 1 d . . .
H10 H 0.8341 0.6822 0.5819 0.048 Uiso 1 1 calc R U .
C9 C 0.8082(10) 0.6122(4) 0.6621(7) 0.038(2) Uani 1 1 d . . .
H9 H 0.8407 0.6277 0.7219 0.046 Uiso 1 1 calc R U .
N2 N 0.7422(8) 0.6574(3) 0.4073(5) 0.0412(19) Uani 1 1 d . . .
H2A H 0.6948 0.6888 0.4201 0.062 Uiso 1 1 calc R U .
H2B H 0.6959 0.6389 0.3581 0.062 Uiso 1 1 calc R U .
H2C H 0.8291 0.6664 0.3908 0.062 Uiso 1 1 calc R U .
N3 N 0.2813(7) 0.6532(3) 0.3957(5) 0.0310(16) Uani 1 1 d . . .
H3A H 0.3175 0.6864 0.4154 0.047 Uiso 1 1 calc R U .
H3B H 0.1969 0.6585 0.3634 0.047 Uiso 1 1 calc R U .
H3C H 0.3400 0.6365 0.3564 0.047 Uiso 1 1 calc R U .
C14 C 0.2644(8) 0.6177(3) 0.4797(6) 0.0277(18) Uani 1 1 d . . .
C17 C 0.2299(8) 0.5533(3) 0.6413(6) 0.0267(18) Uani 1 1 d . . .
C16 C 0.3577(9) 0.5760(5) 0.6250(7) 0.044(3) Uani 1 1 d . . .
H16 H 0.4356 0.5688 0.6689 0.053 Uiso 1 1 calc R U .
C15 C 0.3745(8) 0.6088(5) 0.5466(7) 0.043(3) Uani 1 1 d . . .
H15 H 0.4624 0.6254 0.5383 0.052 Uiso 1 1 calc R U .
C19 C 0.1373(9) 0.5944(4) 0.4919(7) 0.040(2) Uani 1 1 d . . .
H19 H 0.0612 0.6001 0.4459 0.049 Uiso 1 1 calc R U .
C18 C 0.1212(9) 0.5619(4) 0.5730(7) 0.036(2) Uani 1 1 d . . .
H18 H 0.0333 0.5454 0.5814 0.043 Uiso 1 1 calc R U .
C20 C 0.2109(9) 0.5212(3) 0.7317(6) 0.0299(19) Uani 1 1 d . . .
H20A H 0.2828 0.4919 0.7381 0.036 Uiso 1 1 calc R U .
H20B H 0.1188 0.5028 0.7254 0.036 Uiso 1 1 calc R U .
C21 C 0.2201(8) 0.5560(3) 0.8238(6) 0.0288(19) Uani 1 1 d . . .
C25 C 0.2344(9) 0.6183(4) 0.9897(6) 0.032(2) Uani 1 1 d . . .
C22 C 0.1853(10) 0.6119(4) 0.8214(7) 0.036(2) Uani 1 1 d . . .
H22 H 0.1575 0.6289 0.7619 0.043 Uiso 1 1 calc R U .
C23 C 0.2638(9) 0.5325(4) 0.9096(7) 0.035(2) Uani 1 1 d . . .
H23 H 0.2889 0.4946 0.9116 0.042 Uiso 1 1 calc R U .
C24 C 0.2723(10) 0.5628(4) 0.9930(7) 0.038(2) Uani 1 1 d . . .
H24 H 0.3037 0.5461 1.0521 0.045 Uiso 1 1 calc R U .
N4 N 0.2481(8) 0.6522(3) 1.0777(5) 0.0401(19) Uani 1 1 d . . .
H4A H 0.2906 0.6847 1.0651 0.060 Uiso 1 1 calc R U .
H4B H 0.3000 0.6336 1.1242 0.060 Uiso 1 1 calc R U .
H4C H 0.1620 0.6591 1.0980 0.060 Uiso 1 1 calc R U .
C26 C 0.1907(9) 0.6430(4) 0.9052(6) 0.035(2) Uani 1 1 d . . .
H26 H 0.1645 0.6809 0.9035 0.042 Uiso 1 1 calc R U .
C1S C -0.121(4) 0.7500 0.781(4) 0.117(18) Uiso 0.5 2 d DS . P
O1S O 0.0112(19) 0.7500 0.7363(14) 0.136(7) Uiso 1 2 d DS . P

loop_
_atom_site_aniso_label
_atom_site_aniso_U_11
_atom_site_aniso_U_22
_atom_site_aniso_U_33
_atom_site_aniso_U_23
_atom_site_aniso_U_13
_atom_site_aniso_U_12
Cd1 0.0207(4) 0.0238(4) 0.0250(5) 0.000 0.0032(3) 0.000
Br4 0.0239(5) 0.0205(6) 0.0296(7) 0.000 0.0077(5) 0.000
Br5 0.0265(4) 0.0218(4) 0.0283(5) 0.0008(3) 0.0017(3) -0.0002(3)
Br2 0.0227(5) 0.0205(6) 0.0290(7) 0.000 0.0059(4) 0.000
Br3 0.0413(7) 0.0245(7) 0.0255(7) 0.000 0.0060(5) 0.000
Br6 0.0266(4) 0.0250(5) 0.0318(5) 0.0003(3) 0.0062(3) -0.0001(3)
Br1 0.0414(7) 0.0267(7) 0.0257(7) 0.000 0.0044(5) 0.000
Br7 0.0470(8) 0.0349(8) 0.0513(10) 0.000 0.0062(7) 0.000
Br8 0.0537(9) 0.0372(8) 0.0530(10) 0.000 0.0073(7) 0.000
N1 0.043(4) 0.033(4) 0.028(4) -0.010(3) 0.006(3) -0.011(3)
C1 0.025(4) 0.024(4) 0.030(5) -0.002(3) 0.007(3) -0.008(3)
C3 0.028(4) 0.026(4) 0.028(5) 0.006(3) 0.010(3) -0.002(3)
C2 0.026(4) 0.084(8) 0.040(6) -0.030(5) 0.009(4) 0.005(5)
C4 0.021(4) 0.040(5) 0.058(7) -0.013(5) 0.003(4) 0.003(4)
C5 0.031(4) 0.045(6) 0.054(7) -0.015(5) 0.001(4) -0.002(4)
C6 0.026(4) 0.082(8) 0.041(6) -0.022(6) -0.005(4) 0.012(5)
C7 0.040(5) 0.029(5) 0.031(5) 0.001(4) 0.012(4) 0.002(4)
C8 0.035(4) 0.025(5) 0.030(5) 0.000(3) 0.014(4) 0.002(3)
C12 0.050(5) 0.031(5) 0.028(5) -0.011(4) 0.011(4) 0.005(4)
C13 0.048(5) 0.036(5) 0.026(5) 0.000(4) 0.020(4) 0.002(4)
C11 0.043(5) 0.023(5) 0.035(5) -0.005(4) 0.011(4) -0.001(3)
C10 0.056(6) 0.028(5) 0.037(6) 0.001(4) 0.011(4) -0.012(4)
C9 0.052(5) 0.036(5) 0.027(5) 0.003(4) 0.006(4) -0.013(4)
N2 0.060(5) 0.035(5) 0.030(5) 0.007(3) 0.014(4) 0.002(4)
N3 0.036(4) 0.027(4) 0.031(4) 0.006(3) 0.006(3) 0.007(3)
C14 0.030(4) 0.026(4) 0.028(5) -0.002(3) 0.009(3) 0.003(3)
C17 0.029(4) 0.028(5) 0.024(5) 0.001(3) 0.006(3) -0.001(3)
C16 0.029(4) 0.071(7) 0.030(6) 0.022(5) -0.003(4) -0.011(4)
C15 0.021(4) 0.073(7) 0.036(6) 0.021(5) 0.003(4) -0.007(4)
C19 0.031(4) 0.043(6) 0.046(6) 0.006(4) -0.003(4) 0.004(4)
C18 0.026(4) 0.036(5) 0.046(6) 0.009(4) 0.006(4) -0.001(3)
C20 0.036(4) 0.028(5) 0.027(5) 0.003(3) 0.013(4) 0.002(3)
C21 0.033(4) 0.027(5) 0.028(5) -0.004(3) 0.014(4) -0.001(3)
C25 0.048(5) 0.026(5) 0.025(5) -0.006(3) 0.015(4) 0.002(4)
C22 0.052(5) 0.032(5) 0.025(5) 0.001(4) 0.009(4) 0.010(4)
C23 0.055(5) 0.015(4) 0.037(6) -0.001(4) 0.013(4) 0.005(4)
C24 0.046(5) 0.039(6) 0.028(5) 0.008(4) 0.007(4) 0.001(4)
N4 0.050(4) 0.039(5) 0.033(5) -0.013(3) 0.014(4) -0.002(3)
C26 0.052(5) 0.021(5) 0.033(5) 0.001(4) 0.011(4) 0.007(4)

loop_
_atom_type_symbol
_atom_type_description
_atom_type_scat_dispersion_real
_atom_type_scat_dispersion_imag
_atom_type_scat_source
C C 0.0181 0.0091 'International Tables Vol C Tables 4.2.6.8 and 6.1.1.4'
H H 0.0000 0.0000 'International Tables Vol C Tables 4.2.6.8 and 6.1.1.4'
N N 0.0311 0.0180 'International Tables Vol C Tables 4.2.6.8 and 6.1.1.4'
O O 0.0492 0.0322 'International Tables Vol C Tables 4.2.6.8 and 6.1.1.4'
Br Br -0.6763 1.2805 'International Tables Vol C Tables 4.2.6.8 and 6.1.1.4'
Cd Cd 0.1185 4.6533 'International Tables Vol C Tables 4.2.6.8 and 6.1.1.4'

loop_
_geom_angle_atom_site_label_1
_geom_angle_atom_site_label_2
_geom_angle_atom_site_label_3
_geom_angle
_geom_angle_site_symmetry_3
Br2 Cd1 Br4 179.60(5) .
Br2 Cd1 Br3 89.82(4) .
Br4 Cd1 Br3 90.58(4) .
Br2 Cd1 Br1 90.05(4) .
Br4 Cd1 Br1 89.55(4) .
Br3 Cd1 Br1 179.87(4) .
Br2 Cd1 Br5 90.154(19) .
Br4 Cd1 Br5 89.846(19) .
Br3 Cd1 Br5 90.00(2) .
Br1 Cd1 Br5 90.00(2) .
Br2 Cd1 Br5 90.154(19) 4_575
Br4 Cd1 Br5 89.846(19) 4_575
Br3 Cd1 Br5 90.00(2) 4_575
Br1 Cd1 Br5 90.00(2) 4_575
Br5 Cd1 Br5 179.69(4) 4_575
C2 C1 C5 119.9(8) .
C2 C1 N1 119.8(7) .
C5 C1 N1 120.2(8) .
C4 C3 C6 118.7(8) .
C4 C3 C7 121.8(7) .
C6 C3 C7 119.5(8) .
C1 C2 C6 120.1(8) .
C3 C4 C5 121.1(8) .
C1 C5 C4 119.7(8) .
C3 C6 C2 120.2(9) .
C3 C7 C8 113.7(7) .
C11 C8 C9 118.1(8) .
C11 C8 C7 121.0(8) .
C9 C8 C7 120.9(8) .
C11 C12 C13 118.2(9) .
C10 C13 C12 121.4(9) .
C10 C13 N2 118.5(8) .
C12 C13 N2 120.0(9) .
C12 C11 C8 122.6(9) .
C13 C10 C9 119.1(9) .
C8 C9 C10 120.5(9) .
C19 C14 C15 120.1(8) .
C19 C14 N3 119.3(8) .
C15 C14 N3 120.6(7) .
C18 C17 C16 117.7(8) .
C18 C17 C20 121.8(7) .
C16 C17 C20 120.5(8) .
C15 C16 C17 121.3(8) .
C16 C15 C14 120.2(8) .
C14 C19 C18 119.0(8) .
C17 C18 C19 121.5(8) .
C17 C20 C21 114.8(7) .
C23 C21 C22 118.8(8) .
C23 C21 C20 120.3(8) .
C22 C21 C20 120.8(8) .
C26 C25 C24 121.0(8) .
C26 C25 N4 118.8(8) .
C24 C25 N4 120.1(8) .
C26 C22 C21 120.8(9) .
C21 C23 C24 121.3(8) .
C23 C24 C25 119.1(9) .
C25 C26 C22 118.9(8) .
C1S O1S C2S 178(3) .

loop_
_geom_bond_atom_site_label_1
_geom_bond_atom_site_label_2
_geom_bond_distance
_geom_bond_site_symmetry_2
C2S O1S 1.487(19) .
Cd1 Br2 2.6674(13) .
Cd1 Br4 2.6686(13) .
Cd1 Br3 2.7843(14) .
Cd1 Br1 2.7931(15) .
Cd1 Br5 2.9122(9) .
Cd1 Br5 2.9123(9) 4_575
N1 C1 1.463(10) .
C1 C2 1.359(12) .
C1 C5 1.373(12) .
C3 C4 1.366(12) .
C3 C6 1.378(11) .
C3 C7 1.509(11) .
C2 C6 1.404(13) .
C4 C5 1.392(13) .
C7 C8 1.535(12) .
C8 C11 1.385(13) .
C8 C9 1.393(12) .
C12 C11 1.383(13) .
C12 C13 1.385(13) .
C13 C10 1.382(13) .
C13 N2 1.467(11) .
C10 C9 1.405(13) .
N3 C14 1.474(10) .
C14 C19 1.369(12) .
C14 C15 1.378(12) .
C17 C18 1.380(12) .
C17 C16 1.381(11) .
C17 C20 1.507(11) .
C16 C15 1.372(12) .
C19 C18 1.398(13) .
C20 C21 1.535(11) .
C21 C23 1.366(13) .
C21 C22 1.393(12) .
C25 C26 1.365(13) .
C25 C24 1.390(13) .
C25 N4 1.476(11) .
C22 C26 1.391(13) .
C23 C24 1.376(13) .
C1S O1S 1.462(14) .
